data_4318082
loop_
_publ_author_name
'Chuan-De Wu'
'Can-Zhong Lu'
'Wen-Bin Yang'
'Hong-Hui Zhuang'
'Jin-Shun Huang'

_publ_contact_author_address
;
   The State Key Laboratory of Structural Chemistry,
   Fujian Institute of Research on the Structure of Matter,
   the Chinese Academy of Sciences,
   Fuzhou, Fujian 350002,
   P. R. China
;
_publ_contact_author_email czlu@ms.fjirsm.ac.cn
_publ_contact_author_fax 86-591-3714946
_publ_contact_author_name 'Can-Zhong Lu'
_publ_contact_author_phone 86-591-3705834
_publ_section_title
;
 Hydrothermal Synthesis, Structures, and Magnetic Properties of Three
 Novel 5-Aminoisophthalic Acid Ligand Bridged Transition Metal Cation
 Polymers
;
_journal_name_full 'Inorganic Chemistry'
_journal_page_first 3302
_journal_page_last 3307
_journal_paper_doi 10.1021/ic011182g
_journal_volume 41
_journal_year 2002
_chemical_formula_sum 'C8 H7 N O5 Zn'
_chemical_formula_weight 262.52
_chemical_name_systematic
;
  ?
;
_space_group_IT_number 14
_symmetry_cell_setting monoclinic
_symmetry_space_group_name_Hall '-P 2yn'
_symmetry_space_group_name_H-M 'P 1 21/n 1'
_atom_sites_solution_hydrogens geom
_atom_sites_solution_primary direct
_atom_sites_solution_secondary difmap
_audit_creation_method SHELXL-97
_cell_angle_alpha 90.00
_cell_angle_beta 100.770(2)
_cell_angle_gamma 90.00
_cell_formula_units_Z 4
_cell_length_a 9.044(1)
_cell_length_b 8.264(1)
_cell_length_c 11.646(1)
_cell_measurement_reflns_used 1637
_cell_measurement_temperature 293(2)
_cell_measurement_theta_max 25.01
_cell_measurement_theta_min 2.63
_cell_volume 855.09(16)
_computing_cell_refinement 'Siemens SMART & SAINT'
_computing_data_collection 'Siemens SMART'
_computing_data_reduction 'Siemens XPREP'
_computing_structure_refinement 'Siemens SHELXTL'
_computing_structure_solution 'Siemens SHELXTL'
_diffrn_ambient_temperature 293(2)
_diffrn_measured_fraction_theta_full 0.973
_diffrn_measured_fraction_theta_max 0.973
_diffrn_radiation_monochromator graphite
_diffrn_radiation_source 'fine-focus sealed tube'
_diffrn_radiation_type MoK\a
_diffrn_radiation_wavelength 0.71073
_diffrn_reflns_av_R_equivalents 0.0249
_diffrn_reflns_av_sigmaI/netI 0.0463
_diffrn_reflns_limit_h_max 10
_diffrn_reflns_limit_h_min -8
_diffrn_reflns_limit_k_max 9
_diffrn_reflns_limit_k_min -6
_diffrn_reflns_limit_l_max 13
_diffrn_reflns_limit_l_min -11
_diffrn_reflns_number 2400
_diffrn_reflns_theta_full 25.01
_diffrn_reflns_theta_max 25.01
_diffrn_reflns_theta_min 2.63
_diffrn_standards_decay_% none
_diffrn_standards_interval_count none
_diffrn_standards_interval_time none
_diffrn_standards_number none
_exptl_absorpt_coefficient_mu 2.872
_exptl_absorpt_correction_T_max 1.0000
_exptl_absorpt_correction_T_min 0.6135
_exptl_absorpt_correction_type empirical
_exptl_absorpt_process_details 'SADABS (Sheldrick, 1996)'
_exptl_crystal_colour 'Light Brown'
_exptl_crystal_density_diffrn 2.039
_exptl_crystal_density_method 'not measured'
_exptl_crystal_description Prism
_exptl_crystal_F_000 528
_exptl_crystal_size_max 0.20
_exptl_crystal_size_mid 0.18
_exptl_crystal_size_min 0.18
_refine_diff_density_max 0.509
_refine_diff_density_min -0.520
_refine_diff_density_rms 0.117
_refine_ls_extinction_coef 0.0000(11)
_refine_ls_extinction_expression Fc^*^=kFc[1+0.001xFc^2^\l^3^/sin(2\q)]^-1/4^
_refine_ls_extinction_method SHELXL
_refine_ls_goodness_of_fit_ref 1.074
_refine_ls_hydrogen_treatment mixed
_refine_ls_matrix_type full
_refine_ls_number_parameters 163
_refine_ls_number_reflns 1469
_refine_ls_number_restraints 6
_refine_ls_restrained_S_all 1.072
_refine_ls_R_factor_gt 0.0422
_refine_ls_shift/su_max 1.902
_refine_ls_shift/su_mean 0.012
_refine_ls_structure_factor_coef Fsqd
_refine_ls_weighting_details 'calc w=1/[\s^2^(Fo^2^)+(0.0580P)^2^+1.6012P] where P=(Fo^2^+2Fc^2^)/3'
_refine_ls_weighting_scheme calc
_refine_ls_wR_factor_gt 0.1047
_refine_ls_wR_factor_ref 0.1148
_reflns_number_gt 1195
_reflns_number_total 1469
_reflns_threshold_expression >2sigma(I)
_cod_data_source_file ic011182g_3.cif
_cod_data_source_block ZnAIP
_cod_depositor_comments
;
The following automatic conversions were performed:

'_symmetry_cell_setting' value 'Monoclinic' changed to 'monoclinic'
according to the built-in table from CIF Core dictionary named
'cif_core.dic' version 2.4.1 from 2010-06-29.

Automatic conversion script
Id: cif_fix_values 1646 2011-03-28 12:23:43Z adriana 
;
_cod_original_cell_volume 855.0(2)
_cod_database_code 4318082
_refine_ls_r_factor_ref 0.0568

loop_
_symmetry_equiv_pos_as_xyz
'x, y, z'
'-x+1/2, y+1/2, -z+1/2'
'-x, -y, -z'
'x-1/2, -y-1/2, z-1/2'

loop_
_atom_site_label
_atom_site_type_symbol
_atom_site_fract_x
_atom_site_fract_y
_atom_site_fract_z
_atom_site_U_iso_or_equiv
_atom_site_adp_type
_atom_site_occupancy
_atom_site_symmetry_multiplicity
_atom_site_calc_flag
_atom_site_refinement_flags
_atom_site_disorder_assembly
_atom_site_disorder_group
Zn1 Zn 0.72040(7) 0.02856(7) 0.09175(5) 0.0272(3) Uani 1 1 d . . .
O1 O 1.0378(4) 0.2228(4) -0.2909(3) 0.0306(8) Uani 1 1 d . . .
O2 O 1.0731(4) 0.4873(4) -0.3056(3) 0.0319(9) Uani 1 1 d . . .
O3 O 0.9214(4) 0.0647(4) 0.1864(3) 0.0328(8) Uani 1 1 d D . .
H8 H 0.9968 0.0759 0.1561 0.049 Uiso 1 1 d GD . .
H7 H 0.9301 -0.0209 0.2250 0.049 Uiso 1 1 d GD . .
O4 O 0.8624(4) 0.8848(4) -0.0654(3) 0.0347(9) Uani 1 1 d . . .
O5 O 0.6982(4) 0.8014(4) 0.0391(3) 0.0323(9) Uani 1 1 d . . .
N1 N 0.6367(5) 0.1986(5) -0.0289(4) 0.0260(9) Uani 1 1 d D . .
H5 H 0.5678 0.2442 -0.0010 0.039 Uiso 1 1 d GD . .
H6 H 0.5963 0.1486 -0.0880 0.039 Uiso 1 1 d GD . .
C1 C 0.8059(5) 0.6017(6) -0.0661(4) 0.0199(10) Uani 1 1 d . . .
C2 C 0.9017(6) 0.5622(6) -0.1422(4) 0.0214(10) Uani 1 1 d . . .
H1 H 0.967(7) 0.634(7) -0.170(5) 0.044(17) Uiso 1 1 d . . .
C3 C 0.9133(5) 0.4041(5) -0.1795(4) 0.0186(9) Uani 1 1 d . . .
C4 C 1.0160(5) 0.3639(6) -0.2635(4) 0.0221(10) Uani 1 1 d . . .
C5 C 0.8276(6) 0.2838(6) -0.1391(4) 0.0215(10) Uani 1 1 d . . .
H2 H 0.835(5) 0.183(7) -0.159(4) 0.026(14) Uiso 1 1 d . . .
C6 C 0.7310(5) 0.3226(6) -0.0642(4) 0.0215(10) Uani 1 1 d . . .
C7 C 0.7212(6) 0.4800(6) -0.0269(4) 0.0214(10) Uani 1 1 d . . .
H3 H 0.664(5) 0.501(5) 0.013(4) 0.004(11) Uiso 1 1 d . . .
C8 C 0.7896(5) 0.7735(6) -0.0296(4) 0.0218(10) Uani 1 1 d . . .

loop_
_atom_site_aniso_label
_atom_site_aniso_U_11
_atom_site_aniso_U_22
_atom_site_aniso_U_33
_atom_site_aniso_U_23
_atom_site_aniso_U_13
_atom_site_aniso_U_12
Zn1 0.0354(4) 0.0170(3) 0.0347(4) -0.0016(2) 0.0203(3) -0.0026(2)
O1 0.047(2) 0.0158(18) 0.0361(19) -0.0005(14) 0.0261(17) 0.0039(15)
O2 0.045(2) 0.0189(17) 0.041(2) 0.0026(15) 0.0326(18) -0.0012(16)
O3 0.036(2) 0.0240(19) 0.042(2) 0.0016(16) 0.0169(17) -0.0035(17)
O4 0.044(2) 0.0170(18) 0.049(2) -0.0013(16) 0.0245(18) -0.0063(16)
O5 0.040(2) 0.0183(18) 0.045(2) -0.0089(16) 0.0259(18) -0.0024(15)
N1 0.029(2) 0.016(2) 0.038(2) 0.0001(17) 0.019(2) -0.0034(18)
C1 0.023(2) 0.017(2) 0.022(2) -0.0016(18) 0.0080(19) 0.0021(19)
C2 0.025(2) 0.019(2) 0.021(2) 0.0039(19) 0.007(2) -0.002(2)
C3 0.021(2) 0.017(2) 0.020(2) 0.0020(18) 0.0095(19) 0.0000(19)
C4 0.023(2) 0.022(3) 0.023(2) 0.000(2) 0.0105(19) 0.000(2)
C5 0.033(3) 0.011(2) 0.022(2) -0.0002(18) 0.011(2) 0.0013(19)
C6 0.025(2) 0.017(2) 0.024(2) 0.0056(19) 0.011(2) -0.0018(19)
C7 0.025(3) 0.018(2) 0.026(2) -0.0007(19) 0.015(2) 0.001(2)
C8 0.024(2) 0.018(2) 0.025(2) -0.0028(19) 0.009(2) 0.003(2)

loop_
_atom_type_symbol
_atom_type_description
_atom_type_scat_dispersion_real
_atom_type_scat_dispersion_imag
_atom_type_scat_source
C C 0.0033 0.0016 'International Tables Vol C Tables 4.2.6.8 and 6.1.1.4'
H H 0.0000 0.0000 'International Tables Vol C Tables 4.2.6.8 and 6.1.1.4'
N N 0.0061 0.0033 'International Tables Vol C Tables 4.2.6.8 and 6.1.1.4'
O O 0.0106 0.0060 'International Tables Vol C Tables 4.2.6.8 and 6.1.1.4'
Zn Zn 0.2839 1.4301 'International Tables Vol C Tables 4.2.6.8 and 6.1.1.4'

loop_
_geom_angle_atom_site_label_1
_geom_angle_atom_site_label_2
_geom_angle_atom_site_label_3
_geom_angle
_geom_angle_site_symmetry_1
_geom_angle_site_symmetry_3
_geom_angle_publ_flag
O2 Zn1 O3 109.42(16) 4_566 . ?
O2 Zn1 O5 94.89(14) 4_566 1_545 ?
O3 Zn1 O5 110.40(15) . 1_545 ?
O2 Zn1 N1 105.13(16) 4_566 . ?
O3 Zn1 N1 117.97(16) . . ?
O5 Zn1 N1 116.11(16) 1_545 . ?
C4 O2 Zn1 123.4(3) . 4_665 ?
C8 O5 Zn1 109.1(3) . 1_565 ?
C6 N1 Zn1 121.7(3) . . ?
C2 C1 C7 119.1(4) . . ?
C2 C1 C8 120.7(4) . . ?
C7 C1 C8 120.2(4) . . ?
C3 C2 C1 120.9(4) . . ?
C2 C3 C5 119.1(4) . . ?
C2 C3 C4 120.2(4) . . ?
C5 C3 C4 120.7(4) . . ?
O1 C4 O2 123.9(4) . . ?
O1 C4 C3 121.6(4) . . ?
O2 C4 C3 114.5(4) . . ?
C6 C5 C3 120.2(4) . . ?
C7 C6 C5 120.2(4) . . ?
C7 C6 N1 120.3(4) . . ?
C5 C6 N1 119.5(4) . . ?
C6 C7 C1 120.4(4) . . ?
O4 C8 O5 121.4(4) . . ?
O4 C8 C1 121.2(4) . . ?
O5 C8 C1 117.4(4) . . ?

loop_
_geom_bond_atom_site_label_1
_geom_bond_atom_site_label_2
_geom_bond_distance
_geom_bond_site_symmetry_2
_geom_bond_publ_flag
Zn1 O2 1.954(3) 4_566 ?
Zn1 O3 1.965(4) . ?
Zn1 O5 1.973(3) 1_545 ?
Zn1 N1 2.031(4) . ?
O1 C4 1.235(6) . ?
O2 C4 1.281(6) . ?
O2 Zn1 1.954(3) 4_665 ?
O4 C8 1.248(6) . ?
O5 C8 1.274(5) . ?
O5 Zn1 1.973(3) 1_565 ?
N1 C6 1.441(6) . ?
C1 C2 1.389(6) . ?
C1 C7 1.392(7) . ?
C1 C8 1.497(6) . ?
C2 C3 1.387(7) . ?
C3 C5 1.395(6) . ?
C3 C4 1.506(6) . ?
C5 C6 1.383(7) . ?
C6 C7 1.379(7) . ?
